data_1546107
loop_
_publ_author_name
'Zhang, Ya-Long'
'Zhou, Xu-Wei'
'Wang, Xiao-Bing'
'Wu, Lin'
'Yang, Ming-Hua'
'Luo, Jun'
'Yin, Yong'
'Luo, Jian-Guang'
'Kong, Ling-Yi'

_publ_section_title
;
 Xylopiana A, a Dimeric Guaiane with a Case-Shaped Core from Xylopia
 vielana: Structural Elucidation and Biomimetic Conversion.
;
_journal_issue 11
_journal_name_full 'Organic letters'
_journal_page_first 3013
_journal_page_last 3016
_journal_paper_doi 10.1021/acs.orglett.7b01276
_journal_volume 19
_journal_year 2017
_chemical_absolute_configuration ad
_chemical_formula_sum 'C32 H42 O5'
_chemical_formula_weight 506.65
_chemical_name_systematic
;
 ?
;
_space_group_crystal_system orthorhombic
_space_group_IT_number 19
_space_group_name_Hall 'P 2ac 2ab'
_space_group_name_H-M_alt 'P 21 21 21'
_symmetry_space_group_name_Hall 'P 2ac 2ab'
_symmetry_space_group_name_H-M 'P 21 21 21'
_atom_sites_solution_hydrogens geom
_audit_creation_method SHELXL-2013
_cell_angle_alpha 90
_cell_angle_beta 90
_cell_angle_gamma 90
_cell_formula_units_Z 4
_cell_length_a 9.30510(10)
_cell_length_b 12.89670(10)
_cell_length_c 23.17200(10)
_cell_measurement_reflns_used 20075
_cell_measurement_temperature 291(2)
_cell_measurement_theta_max 71.2870
_cell_measurement_theta_min 4.7500
_cell_volume 2780.76(4)
_computing_cell_refinement 'CrysAlisPro (Rigaku OD, 2015)'
_computing_data_collection 'CrysAlisPro (Rigaku OD, 2015)'
_computing_data_reduction 'CrysAlisPro (Rigaku OD, 2015)'
_computing_molecular_graphics 'Ortep-3 (L. J. Farrugia, 2001)'
_computing_publication_material SHELXL-97
_computing_structure_refinement 'SHELXL-97 (Sheldrick, 1997)'
_computing_structure_solution 'SHELXS-97 (Sheldrick, 1997)'
_diffrn_ambient_temperature 291(2)
_diffrn_detector_area_resol_mean 5.2169
_diffrn_measured_fraction_theta_full 1.000
_diffrn_measured_fraction_theta_max 0.993
_diffrn_measurement_device_type 'SuperNova, Dual, Cu at zero, AtlasS2'
_diffrn_measurement_method '\w scans'
_diffrn_radiation_type CuK\a
_diffrn_radiation_wavelength 1.54184
_diffrn_reflns_av_R_equivalents 0.0241
_diffrn_reflns_av_unetI/netI 0.0144
_diffrn_reflns_Laue_measured_fraction_full 1.000
_diffrn_reflns_Laue_measured_fraction_max 0.993
_diffrn_reflns_limit_h_max 11
_diffrn_reflns_limit_h_min -11
_diffrn_reflns_limit_k_max 14
_diffrn_reflns_limit_k_min -15
_diffrn_reflns_limit_l_max 28
_diffrn_reflns_limit_l_min -28
_diffrn_reflns_number 25325
_diffrn_reflns_point_group_measured_fraction_full 0.999
_diffrn_reflns_point_group_measured_fraction_max 0.985
_diffrn_reflns_theta_full 67.684
_diffrn_reflns_theta_max 71.234
_diffrn_reflns_theta_min 3.815
_diffrn_source 'micro-focus sealed X-ray tube'
_exptl_absorpt_coefficient_mu 0.636
_exptl_absorpt_correction_T_max 1.00000
_exptl_absorpt_correction_T_min 0.73296
_exptl_absorpt_correction_type multi-scan
_exptl_absorpt_process_details
;
CrysAlisPro 1.171.38.43f (Rigaku Oxford Diffraction, 2015)
Empirical absorption correction using spherical harmonics,
 implemented in SCALE3 ABSPACK scaling algorithm.
;
_exptl_crystal_density_diffrn 1.210
_exptl_crystal_description block
_exptl_crystal_F_000 1096
_exptl_crystal_size_max 0.240
_exptl_crystal_size_mid 0.220
_exptl_crystal_size_min 0.210
_refine_diff_density_max 0.167
_refine_diff_density_min -0.120
_refine_diff_density_rms 0.028
_refine_ls_abs_structure_details
;
 Flack x determined using 2216 quotients [(I+)-(I-)]/[(I+)+(I-)]
 (Parsons and Flack (2004), Acta Cryst. A60, s61).
;
_refine_ls_abs_structure_Flack 0.05(5)
_refine_ls_extinction_coef 0.0035(4)
_refine_ls_extinction_expression Fc^*^=kFc[1+0.001xFc^2^\l^3^/sin(2\q)]^-1/4^
_refine_ls_extinction_method SHELXL
_refine_ls_goodness_of_fit_ref 1.048
_refine_ls_hydrogen_treatment constr
_refine_ls_matrix_type full
_refine_ls_number_parameters 344
_refine_ls_number_reflns 5334
_refine_ls_number_restraints 0
_refine_ls_restrained_S_all 1.048
_refine_ls_R_factor_all 0.0334
_refine_ls_R_factor_gt 0.0329
_refine_ls_shift/su_max 0.000
_refine_ls_shift/su_mean 0.000
_refine_ls_structure_factor_coef Fsqd
_refine_ls_weighting_details 'w=1/[\s^2^(Fo^2^)+(0.0622P)^2^+0.2487P] where P=(Fo^2^+2Fc^2^)/3'
_refine_ls_weighting_scheme calc
_refine_ls_wR_factor_gt 0.0952
_refine_ls_wR_factor_ref 0.0957
_reflns_Friedel_coverage 0.749
_reflns_Friedel_fraction_full 0.999
_reflns_Friedel_fraction_max 0.975
_reflns_number_gt 5237
_reflns_number_total 5334
_reflns_threshold_expression 'I > 2\s(I)'
_cod_data_source_file ol7b01276_si_002.cif
_cod_data_source_block shelxl
_cod_depositor_comments 'Adding full bibliography for 1546107.cif.'
_cod_database_code 1546107
_shelx_space_group_comment
;
The symmetry employed for this shelxl refinement is uniquely defined
by the following loop, which should always be used as a source of
symmetry information in preference to the above space-group names.
They are only intended as comments.
;
_shelx_estimated_absorpt_t_min 0.862
_shelx_estimated_absorpt_t_max 0.878
_shelxl_version_number 2013-4

loop_
_space_group_symop_operation_xyz
'x, y, z'
'-x+1/2, -y, z+1/2'
'-x, y+1/2, -z+1/2'
'x+1/2, -y+1/2, -z'

loop_
_atom_site_label
_atom_site_type_symbol
_atom_site_fract_x
_atom_site_fract_y
_atom_site_fract_z
_atom_site_U_iso_or_equiv
_atom_site_adp_type
_atom_site_occupancy
_atom_site_site_symmetry_order
_atom_site_calc_flag
_atom_site_refinement_flags_posn
_atom_site_refinement_flags_adp
O2 O 1.15043(16) 0.74998(11) 0.41152(6) 0.0530(3) Uani 1 1 d . .
O1 O 1.03921(14) 0.75371(11) 0.32599(6) 0.0458(3) Uani 1 1 d . .
O1' O 0.58800(16) 0.48876(13) 0.26105(6) 0.0555(4) Uani 1 1 d . .
O2' O 0.6539(2) 0.47507(16) 0.57313(7) 0.0722(5) Uani 1 1 d . .
C3' C 0.61891(19) 0.52643(15) 0.30752(8) 0.0392(4) Uani 1 1 d . .
C5 C 0.73972(19) 0.73033(14) 0.29540(7) 0.0385(4) Uani 1 1 d . .
O3 O 0.8365(3) 0.83214(18) 0.14286(11) 0.0947(7) Uani 1 1 d . .
C16 C 1.1426(2) 0.78250(15) 0.36301(8) 0.0423(4) Uani 1 1 d . .
C4' C 0.51697(19) 0.56240(15) 0.35141(7) 0.0387(4) Uani 1 1 d . .
C1' C 0.75092(19) 0.58901(14) 0.39161(7) 0.0373(4) Uani 1 1 d . .
C5' C 0.58790(19) 0.59533(13) 0.39826(7) 0.0367(4) Uani 1 1 d . .
C4 C 0.7355(2) 0.76820(14) 0.34903(7) 0.0395(4) Uani 1 1 d . .
C2' C 0.76938(18) 0.54716(14) 0.32885(7) 0.0375(4) Uani 1 1 d . .
H0AA H 0.8280 0.4840 0.3282 0.045 Uiso 1 1 calc R U
C1 C 0.84453(19) 0.63811(14) 0.29503(7) 0.0373(4) Uani 1 1 d . .
C2 C 0.94666(19) 0.67004(15) 0.34405(7) 0.0391(4) Uani 1 1 d . .
H2 H 1.0025 0.6107 0.3581 0.047 Uiso 1 1 calc R U
C7 C 0.6645(2) 0.72066(17) 0.18704(8) 0.0472(4) Uani 1 1 d . .
H7 H 0.6653 0.6447 0.1886 0.057 Uiso 1 1 calc R U
C6' C 0.5192(2) 0.63241(15) 0.45339(8) 0.0425(4) Uani 1 1 d . .
H4AA H 0.4231 0.6577 0.4452 0.051 Uiso 1 1 calc R U
H4AB H 0.5747 0.6895 0.4691 0.051 Uiso 1 1 calc R U
C15' C 0.3602(2) 0.56045(19) 0.33795(9) 0.0509(5) Uani 1 1 d . .
H37A H 0.3455 0.5807 0.2985 0.076 Uiso 1 1 calc R U
H37B H 0.3106 0.6078 0.3630 0.076 Uiso 1 1 calc R U
H37C H 0.3236 0.4916 0.3437 0.076 Uiso 1 1 calc R U
C10 C 0.9091(2) 0.60492(17) 0.23670(8) 0.0434(4) Uani 1 1 d . .
H10 H 0.8375 0.5613 0.2174 0.052 Uiso 1 1 calc R U
C10' C 0.8229(2) 0.52251(16) 0.43944(8) 0.0441(4) Uani 1 1 d . .
H8AA H 0.9268 0.5307 0.4344 0.053 Uiso 1 1 calc R U
C3 C 0.82729(19) 0.69920(14) 0.38658(7) 0.0388(4) Uani 1 1 d . .
H3 H 0.8594 0.7298 0.4231 0.047 Uiso 1 1 calc R U
C7' C 0.5109(2) 0.54542(16) 0.49776(8) 0.0464(4) Uani 1 1 d . .
C15 C 0.6477(3) 0.85571(17) 0.37145(9) 0.0555(5) Uani 1 1 d . .
H25A H 0.6072 0.8936 0.3397 0.083 Uiso 1 1 calc R U
H25B H 0.7074 0.9010 0.3939 0.083 Uiso 1 1 calc R U
H25C H 0.5717 0.8290 0.3952 0.083 Uiso 1 1 calc R U
C8' C 0.6489(2) 0.52214(18) 0.52750(8) 0.0502(5) Uani 1 1 d . .
C8 C 0.8147(3) 0.75601(18) 0.17175(9) 0.0542(5) Uani 1 1 d . .
C9 C 0.9400(2) 0.69626(19) 0.19660(9) 0.0534(5) Uani 1 1 d . .
H9A H 0.9998 0.7450 0.2176 0.064 Uiso 1 1 calc R U
H9B H 0.9967 0.6704 0.1646 0.064 Uiso 1 1 calc R U
C9' C 0.7886(2) 0.55982(18) 0.50135(8) 0.0498(5) Uani 1 1 d . .
H7AA H 0.8666 0.5383 0.5264 0.060 Uiso 1 1 calc R U
H7AB H 0.7872 0.6350 0.5012 0.060 Uiso 1 1 calc R U
C6 C 0.6365(2) 0.76074(19) 0.24842(8) 0.0500(5) Uani 1 1 d . .
H6A H 0.6338 0.8359 0.2468 0.060 Uiso 1 1 calc R U
H6B H 0.5414 0.7377 0.2599 0.060 Uiso 1 1 calc R U
C11' C 0.3896(2) 0.49058(19) 0.50835(8) 0.0536(5) Uani 1 1 d . .
C14 C 1.0452(2) 0.5395(2) 0.24367(10) 0.0621(6) Uani 1 1 d . .
H26A H 1.1229 0.5829 0.2563 0.093 Uiso 1 1 calc R U
H26B H 1.0696 0.5083 0.2073 0.093 Uiso 1 1 calc R U
H26C H 1.0286 0.4861 0.2718 0.093 Uiso 1 1 calc R U
C14' C 0.7920(3) 0.40645(17) 0.43400(10) 0.0586(5) Uani 1 1 d . .
H36A H 0.6900 0.3954 0.4331 0.088 Uiso 1 1 calc R U
H36B H 0.8325 0.3706 0.4664 0.088 Uiso 1 1 calc R U
H36C H 0.8341 0.3806 0.3990 0.088 Uiso 1 1 calc R U
C12' C 0.2462(3) 0.5132(3) 0.48073(11) 0.0664(6) Uani 1 1 d . .
H35A H 0.2433 0.5843 0.4685 0.100 Uiso 1 1 calc R U
H35B H 0.1708 0.5008 0.5082 0.100 Uiso 1 1 calc R U
H35C H 0.2331 0.4687 0.4479 0.100 Uiso 1 1 calc R U
C17 C 1.2453(3) 0.8546(2) 0.33478(12) 0.0649(6) Uani 1 1 d . .
H15A H 1.2662 0.9111 0.3604 0.097 Uiso 1 1 calc R U
H15B H 1.2036 0.8810 0.2999 0.097 Uiso 1 1 calc R U
H15C H 1.3326 0.8183 0.3258 0.097 Uiso 1 1 calc R U
C11 C 0.5458(3) 0.7531(2) 0.14465(9) 0.0571(5) Uani 1 1 d . .
H11 H 0.5456 0.8290 0.1421 0.069 Uiso 1 1 calc R U
C13' C 0.3838(3) 0.3974(2) 0.54737(12) 0.0752(7) Uani 1 1 d . .
H34A H 0.4748 0.3624 0.5467 0.113 Uiso 1 1 calc R U
H34B H 0.3100 0.3510 0.5342 0.113 Uiso 1 1 calc R U
H34C H 0.3626 0.4193 0.5861 0.113 Uiso 1 1 calc R U
C12 C 0.3985(3) 0.7184(3) 0.16565(14) 0.0787(8) Uani 1 1 d . .
H12A H 0.4022 0.6463 0.1760 0.118 Uiso 1 1 calc R U
H12B H 0.3292 0.7282 0.1355 0.118 Uiso 1 1 calc R U
H12C H 0.3713 0.7586 0.1987 0.118 Uiso 1 1 calc R U
C13 C 0.5765(5) 0.7099(4) 0.08484(12) 0.1084(14) Uani 1 1 d . .
H13A H 0.6686 0.7340 0.0719 0.163 Uiso 1 1 calc R U
H13B H 0.5035 0.7328 0.0585 0.163 Uiso 1 1 calc R U
H13C H 0.5768 0.6355 0.0864 0.163 Uiso 1 1 calc R U

loop_
_atom_site_aniso_label
_atom_site_aniso_U_11
_atom_site_aniso_U_22
_atom_site_aniso_U_33
_atom_site_aniso_U_23
_atom_site_aniso_U_13
_atom_site_aniso_U_12
O2 0.0546(8) 0.0557(8) 0.0488(7) 0.0016(7) -0.0114(6) -0.0098(7)
O1 0.0412(7) 0.0544(8) 0.0419(6) 0.0058(6) -0.0033(5) -0.0094(6)
O1' 0.0493(7) 0.0717(10) 0.0456(7) -0.0197(7) -0.0041(6) -0.0087(7)
O2' 0.0749(11) 0.0922(12) 0.0496(8) 0.0259(8) -0.0041(8) -0.0016(10)
C3' 0.0385(9) 0.0419(9) 0.0372(8) -0.0026(7) -0.0037(7) -0.0030(7)
C5 0.0360(8) 0.0428(9) 0.0366(8) -0.0003(7) -0.0003(7) -0.0004(7)
O3 0.0851(14) 0.0883(14) 0.1107(16) 0.0460(13) 0.0263(13) 0.0149(12)
C16 0.0387(8) 0.0410(9) 0.0472(9) -0.0041(7) -0.0011(8) -0.0014(7)
C4' 0.0357(8) 0.0428(9) 0.0377(8) 0.0009(7) -0.0017(7) -0.0017(7)
C1' 0.0363(8) 0.0427(9) 0.0328(8) -0.0019(7) -0.0029(6) -0.0009(7)
C5' 0.0366(8) 0.0375(8) 0.0359(8) 0.0016(7) -0.0003(6) -0.0008(7)
C4 0.0411(9) 0.0408(9) 0.0367(8) -0.0016(7) 0.0000(7) -0.0037(7)
C2' 0.0349(8) 0.0411(9) 0.0364(8) -0.0035(7) -0.0026(7) 0.0007(7)
C1 0.0335(8) 0.0454(9) 0.0331(8) -0.0024(7) -0.0020(7) 0.0010(7)
C2 0.0357(8) 0.0457(9) 0.0361(8) 0.0015(7) -0.0025(7) -0.0053(7)
C7 0.0515(10) 0.0520(11) 0.0380(9) -0.0002(8) -0.0069(8) 0.0091(9)
C6' 0.0427(9) 0.0476(10) 0.0372(9) -0.0013(7) 0.0013(7) 0.0020(8)
C15' 0.0370(9) 0.0655(13) 0.0502(10) -0.0037(9) -0.0059(8) -0.0008(9)
C10 0.0375(9) 0.0571(11) 0.0355(8) -0.0056(8) -0.0007(7) 0.0058(8)
C10' 0.0411(9) 0.0527(11) 0.0387(9) 0.0023(8) -0.0041(7) 0.0025(8)
C3 0.0387(9) 0.0452(9) 0.0325(7) -0.0034(7) -0.0035(7) -0.0050(7)
C7' 0.0516(10) 0.0538(11) 0.0336(8) 0.0002(8) 0.0044(8) 0.0016(9)
C15 0.0661(13) 0.0492(11) 0.0512(11) -0.0087(9) 0.0012(10) 0.0068(10)
C8' 0.0584(12) 0.0560(11) 0.0362(9) 0.0017(8) 0.0006(8) 0.0023(10)
C8 0.0618(13) 0.0583(12) 0.0425(10) 0.0049(9) 0.0080(9) 0.0079(10)
C9 0.0456(10) 0.0754(14) 0.0391(9) 0.0030(10) 0.0060(8) 0.0009(10)
C9' 0.0499(10) 0.0635(12) 0.0360(9) 0.0023(9) -0.0087(8) -0.0011(9)
C6 0.0468(10) 0.0641(12) 0.0392(9) -0.0008(8) -0.0024(8) 0.0139(9)
C11' 0.0573(11) 0.0652(13) 0.0383(9) 0.0024(9) 0.0086(8) -0.0042(10)
C14 0.0474(11) 0.0857(16) 0.0531(11) -0.0037(11) 0.0027(9) 0.0209(11)
C14' 0.0756(14) 0.0498(11) 0.0504(11) 0.0066(9) -0.0030(10) 0.0089(11)
C12' 0.0526(12) 0.0917(18) 0.0550(12) 0.0068(12) 0.0071(10) -0.0109(12)
C17 0.0580(13) 0.0636(13) 0.0732(15) 0.0025(11) 0.0049(12) -0.0198(11)
C11 0.0684(13) 0.0601(12) 0.0429(10) -0.0044(9) -0.0124(10) 0.0152(11)
C13' 0.0792(16) 0.0833(18) 0.0631(14) 0.0216(13) 0.0054(13) -0.0186(15)
C12 0.0664(16) 0.0876(19) 0.0820(18) 0.0014(15) -0.0317(14) 0.0010(14)
C13 0.129(3) 0.147(3) 0.0489(13) -0.0265(17) -0.0308(17) 0.063(3)

loop_
_atom_type_symbol
_atom_type_description
_atom_type_scat_dispersion_real
_atom_type_scat_dispersion_imag
_atom_type_scat_source
C C 0.0181 0.0091 'International Tables Vol C Tables 4.2.6.8 and 6.1.1.4'
H H 0.0000 0.0000 'International Tables Vol C Tables 4.2.6.8 and 6.1.1.4'
O O 0.0492 0.0322 'International Tables Vol C Tables 4.2.6.8 and 6.1.1.4'

loop_
_geom_angle_atom_site_label_1
_geom_angle_atom_site_label_2
_geom_angle_atom_site_label_3
_geom_angle
C16 O1 C2 116.73(14)
O1' C3' C4' 126.00(17)
O1' C3' C2' 125.49(17)
C4' C3' C2' 108.49(15)
C4 C5 C6 123.99(17)
C4 C5 C1 107.85(15)
C6 C5 C1 127.07(16)
O2 C16 O1 123.02(18)
O2 C16 C17 126.24(19)
O1 C16 C17 110.69(18)
C5' C4' C3' 110.10(15)
C5' C4' C15' 131.04(17)
C3' C4' C15' 118.83(16)
C5' C1' C10' 112.70(15)
C5' C1' C2' 102.82(14)
C10' C1' C2' 115.25(15)
C5' C1' C3 113.76(15)
C10' C1' C3 110.64(14)
C2' C1' C3 101.02(13)
C4' C5' C6' 125.35(16)
C4' C5' C1' 113.00(15)
C6' C5' C1' 121.62(15)
C5 C4 C15 128.21(18)
C5 C4 C3 107.70(16)
C15 C4 C3 123.85(16)
C3' C2' C1' 105.33(14)
C3' C2' C1 112.40(14)
C1' C2' C1 104.78(13)
C3' C2' H0AA 111.3
C1' C2' H0AA 111.3
C1 C2' H0AA 111.3
C2 C1 C5 100.41(14)
C2 C1 C10 118.80(15)
C5 C1 C10 117.86(15)
C2 C1 C2' 96.10(13)
C5 C1 C2' 106.96(14)
C10 C1 C2' 113.77(15)
O1 C2 C3 115.84(15)
O1 C2 C1 110.79(14)
C3 C2 C1 95.33(13)
O1 C2 H2 111.3
C3 C2 H2 111.3
C1 C2 H2 111.3
C8 C7 C6 105.81(17)
C8 C7 C11 115.64(18)
C6 C7 C11 112.22(17)
C8 C7 H7 107.6
C6 C7 H7 107.6
C11 C7 H7 107.6
C5' C6' C7' 111.10(16)
C5' C6' H4AA 109.4
C7' C6' H4AA 109.4
C5' C6' H4AB 109.4
C7' C6' H4AB 109.4
H4AA C6' H4AB 108.0
C4' C15' H37A 109.5
C4' C15' H37B 109.5
H37A C15' H37B 109.5
C4' C15' H37C 109.5
H37A C15' H37C 109.5
H37B C15' H37C 109.5
C9 C10 C14 109.51(17)
C9 C10 C1 113.13(17)
C14 C10 C1 112.56(16)
C9 C10 H10 107.1
C14 C10 H10 107.1
C1 C10 H10 107.1
C14' C10' C9' 110.01(17)
C14' C10' C1' 113.61(16)
C9' C10' C1' 113.65(16)
C14' C10' H8AA 106.3
C9' C10' H8AA 106.3
C1' C10' H8AA 106.3
C4 C3 C2 100.62(14)
C4 C3 C1' 108.39(14)
C2 C3 C1' 98.71(14)
C4 C3 H3 115.6
C2 C3 H3 115.6
C1' C3 H3 115.6
C11' C7' C8' 121.99(19)
C11' C7' C6' 123.29(19)
C8' C7' C6' 114.68(17)
C4 C15 H25A 109.5
C4 C15 H25B 109.5
H25A C15 H25B 109.5
C4 C15 H25C 109.5
H25A C15 H25C 109.5
H25B C15 H25C 109.5
O2' C8' C7' 122.3(2)
O2' C8' C9' 118.3(2)
C7' C8' C9' 119.39(16)
O3 C8 C9 119.8(2)
O3 C8 C7 122.1(2)
C9 C8 C7 118.03(18)
C8 C9 C10 118.69(18)
C8 C9 H9A 107.6
C10 C9 H9A 107.6
C8 C9 H9B 107.6
C10 C9 H9B 107.6
H9A C9 H9B 107.1
C8' C9' C10' 116.66(17)
C8' C9' H7AA 108.1
C10' C9' H7AA 108.1
C8' C9' H7AB 108.1
C10' C9' H7AB 108.1
H7AA C9' H7AB 107.3
C5 C6 C7 118.30(17)
C5 C6 H6A 107.7
C7 C6 H6A 107.7
C5 C6 H6B 107.7
C7 C6 H6B 107.7
H6A C6 H6B 107.1
C7' C11' C13' 123.8(2)
C7' C11' C12' 124.0(2)
C13' C11' C12' 112.1(2)
C10 C14 H26A 109.5
C10 C14 H26B 109.5
H26A C14 H26B 109.5
C10 C14 H26C 109.5
H26A C14 H26C 109.5
H26B C14 H26C 109.5
C10' C14' H36A 109.5
C10' C14' H36B 109.5
H36A C14' H36B 109.5
C10' C14' H36C 109.5
H36A C14' H36C 109.5
H36B C14' H36C 109.5
C11' C12' H35A 109.5
C11' C12' H35B 109.5
H35A C12' H35B 109.5
C11' C12' H35C 109.5
H35A C12' H35C 109.5
H35B C12' H35C 109.5
C16 C17 H15A 109.5
C16 C17 H15B 109.5
H15A C17 H15B 109.5
C16 C17 H15C 109.5
H15A C17 H15C 109.5
H15B C17 H15C 109.5
C13 C11 C12 110.6(3)
C13 C11 C7 110.3(2)
C12 C11 C7 111.26(19)
C13 C11 H11 108.2
C12 C11 H11 108.2
C7 C11 H11 108.2
C11' C13' H34A 109.5
C11' C13' H34B 109.5
H34A C13' H34B 109.5
C11' C13' H34C 109.5
H34A C13' H34C 109.5
H34B C13' H34C 109.5
C11 C12 H12A 109.5
C11 C12 H12B 109.5
H12A C12 H12B 109.5
C11 C12 H12C 109.5
H12A C12 H12C 109.5
H12B C12 H12C 109.5
C11 C13 H13A 109.5
C11 C13 H13B 109.5
H13A C13 H13B 109.5
C11 C13 H13C 109.5
H13A C13 H13C 109.5
H13B C13 H13C 109.5

loop_
_geom_bond_atom_site_label_1
_geom_bond_atom_site_label_2
_geom_bond_distance
O2 C16 1.202(2)
O1 C16 1.341(2)
O1 C2 1.443(2)
O1' C3' 1.216(2)
O2' C8' 1.220(3)
C3' C4' 1.466(2)
C3' C2' 1.509(2)
C5 C4 1.336(3)
C5 C6 1.504(2)
C5 C1 1.538(2)
O3 C8 1.206(3)
C16 C17 1.486(3)
C4' C5' 1.340(2)
C4' C15' 1.492(3)
C1' C5' 1.527(2)
C1' C10' 1.553(2)
C1' C2' 1.561(2)
C1' C3 1.593(2)
C5' C6' 1.506(2)
C4 C15 1.487(3)
C4 C3 1.509(3)
C2' C1 1.575(2)
C2' H0AA 0.9800
C1 C2 1.537(2)
C1 C10 1.540(2)
C2 C3 1.532(2)
C2 H2 0.9800
C7 C8 1.512(3)
C7 C6 1.536(3)
C7 C11 1.536(3)
C7 H7 0.9800
C6' C7' 1.524(3)
C6' H4AA 0.9700
C6' H4AB 0.9700
C15' H37A 0.9600
C15' H37B 0.9600
C15' H37C 0.9600
C10 C9 1.528(3)
C10 C14 1.531(3)
C10 H10 0.9800
C10' C14' 1.529(3)
C10' C9' 1.546(3)
C10' H8AA 0.9800
C3 H3 0.9800
C7' C11' 1.354(3)
C7' C8' 1.488(3)
C15 H25A 0.9600
C15 H25B 0.9600
C15 H25C 0.9600
C8' C9' 1.514(3)
C8 C9 1.511(3)
C9 H9A 0.9700
C9 H9B 0.9700
C9' H7AA 0.9700
C9' H7AB 0.9700
C6 H6A 0.9700
C6 H6B 0.9700
C11' C13' 1.505(3)
C11' C12' 1.509(3)
C14 H26A 0.9600
C14 H26B 0.9600
C14 H26C 0.9600
C14' H36A 0.9600
C14' H36B 0.9600
C14' H36C 0.9600
C12' H35A 0.9600
C12' H35B 0.9600
C12' H35C 0.9600
C17 H15A 0.9600
C17 H15B 0.9600
C17 H15C 0.9600
C11 C13 1.521(3)
C11 C12 1.521(4)
C11 H11 0.9800
C13' H34A 0.9600
C13' H34B 0.9600
C13' H34C 0.9600
C12 H12A 0.9600
C12 H12B 0.9600
C12 H12C 0.9600
C13 H13A 0.9600
C13 H13B 0.9600
C13 H13C 0.9600

loop_
_geom_torsion_atom_site_label_1
_geom_torsion_atom_site_label_2
_geom_torsion_atom_site_label_3
_geom_torsion_atom_site_label_4
_geom_torsion
C2 O1 C16 O2 -8.3(3)
C2 O1 C16 C17 169.40(18)
O1' C3' C4' C5' 177.4(2)
C2' C3' C4' C5' -4.4(2)
O1' C3' C4' C15' -4.4(3)
C2' C3' C4' C15' 173.79(17)
C3' C4' C5' C6' -176.50(17)
C15' C4' C5' C6' 5.5(3)
C3' C4' C5' C1' 1.8(2)
C15' C4' C5' C1' -176.2(2)
C10' C1' C5' C4' -123.19(17)
C2' C1' C5' C4' 1.5(2)
C3 C1' C5' C4' 109.83(17)
C10' C1' C5' C6' 55.1(2)
C2' C1' C5' C6' 179.84(16)
C3 C1' C5' C6' -71.8(2)
C6 C5 C4 C15 -9.7(3)
C1 C5 C4 C15 -178.5(2)
C6 C5 C4 C3 164.87(18)
C1 C5 C4 C3 -3.9(2)
O1' C3' C2' C1' -176.62(19)
C4' C3' C2' C1' 5.2(2)
O1' C3' C2' C1 69.9(2)
C4' C3' C2' C1 -108.35(16)
C5' C1' C2' C3' -3.98(18)
C10' C1' C2' C3' 119.03(17)
C3 C1' C2' C3' -121.71(15)
C5' C1' C2' C1 114.77(15)
C10' C1' C2' C1 -122.22(16)
C3 C1' C2' C1 -2.95(16)
C4 C5 C1 C2 -28.52(18)
C6 C5 C1 C2 163.12(18)
C4 C5 C1 C10 -159.16(17)
C6 C5 C1 C10 32.5(3)
C4 C5 C1 C2' 71.21(17)
C6 C5 C1 C2' -97.1(2)
C3' C2' C1 C2 153.51(15)
C1' C2' C1 C2 39.65(16)
C3' C2' C1 C5 50.65(18)
C1' C2' C1 C5 -63.22(16)
C3' C2' C1 C10 -81.28(18)
C1' C2' C1 C10 164.85(14)
C16 O1 C2 C3 78.9(2)
C16 O1 C2 C1 -174.02(15)
C5 C1 C2 O1 -73.42(17)
C10 C1 C2 O1 56.6(2)
C2' C1 C2 O1 178.05(14)
C5 C1 C2 C3 46.83(15)
C10 C1 C2 C3 176.87(16)
C2' C1 C2 C3 -61.71(14)
C4' C5' C6' C7' 96.1(2)
C1' C5' C6' C7' -82.1(2)
C2 C1 C10 C9 -85.6(2)
C5 C1 C10 C9 36.0(2)
C2' C1 C10 C9 162.44(15)
C2 C1 C10 C14 39.3(3)
C5 C1 C10 C14 160.85(18)
C2' C1 C10 C14 -72.8(2)
C5' C1' C10' C14' 70.6(2)
C2' C1' C10' C14' -47.0(2)
C3 C1' C10' C14' -160.77(17)
C5' C1' C10' C9' -56.2(2)
C2' C1' C10' C9' -173.78(16)
C3 C1' C10' C9' 72.4(2)
C5 C4 C3 C2 35.14(18)
C15 C4 C3 C2 -150.00(19)
C5 C4 C3 C1' -67.86(18)
C15 C4 C3 C1' 107.0(2)
O1 C2 C3 C4 66.65(17)
C1 C2 C3 C4 -49.54(16)
O1 C2 C3 C1' 177.36(13)
C1 C2 C3 C1' 61.17(14)
C5' C1' C3 C4 -40.27(19)
C10' C1' C3 C4 -168.31(15)
C2' C1' C3 C4 69.16(16)
C5' C1' C3 C2 -144.60(14)
C10' C1' C3 C2 87.36(16)
C2' C1' C3 C2 -35.17(15)
C5' C6' C7' C11' -100.6(2)
C5' C6' C7' C8' 77.2(2)
C11' C7' C8' O2' -21.2(3)
C6' C7' C8' O2' 161.0(2)
C11' C7' C8' C9' 160.2(2)
C6' C7' C8' C9' -17.6(3)
C6 C7 C8 O3 -98.8(3)
C11 C7 C8 O3 26.1(3)
C6 C7 C8 C9 77.9(2)
C11 C7 C8 C9 -157.24(19)
O3 C8 C9 C10 175.5(2)
C7 C8 C9 C10 -1.2(3)
C14 C10 C9 C8 165.1(2)
C1 C10 C9 C8 -68.4(2)
O2' C8' C9' C10' 123.0(2)
C7' C8' C9' C10' -58.3(3)
C14' C10' C9' C8' -44.8(2)
C1' C10' C9' C8' 83.9(2)
C4 C5 C6 C7 173.07(19)
C1 C5 C6 C7 -20.3(3)
C8 C7 C6 C5 -56.2(2)
C11 C7 C6 C5 176.8(2)
C8' C7' C11' C13' -4.4(3)
C6' C7' C11' C13' 173.3(2)
C8' C7' C11' C12' 178.1(2)
C6' C7' C11' C12' -4.3(3)
C8 C7 C11 C13 59.7(3)
C6 C7 C11 C13 -178.8(3)
C8 C7 C11 C12 -177.1(2)
C6 C7 C11 C12 -55.6(3)
